data_9012837
loop_
_publ_author_name
'Ozol, Y.'
'Vimba, S.'
'Ievins, A.'

_publ_section_title
;
 The crystal structure of calcium monoborate Ca[B(OH)4]2*2H2O
;
_journal_name_full 'Soviet Physics'
_journal_page_first 22
_journal_page_last 25
_journal_volume 9
_journal_year 1964
_chemical_compound_source Synthetic
_chemical_formula_sum 'B2 Ca H12 O10'
_chemical_name_mineral Hexahydroborite
_space_group_IT_number 13
_symmetry_space_group_name_Hall '-P 2yc'
_symmetry_space_group_name_H-M 'P 1 2/c 1'
_cell_angle_alpha 90
_cell_angle_beta 103.80
_cell_angle_gamma 90
_cell_formula_units_Z 2
_cell_length_a 7.9997
_cell_length_b 6.7260
_cell_length_c 7.9693
_cell_volume 416.419
_database_code_amcsd 0015534
_exptl_crystal_density_diffrn 1.865
_cod_original_cell_volume 416.418
_cod_original_formula_sum 'Ca B2 (O10 H12)'
_cod_database_code 9012837

loop_
_space_group_symop_operation_xyz
x,y,z
x,-y,1/2+z
-x,y,1/2-z
-x,-y,-z

loop_
_atom_site_label
_atom_site_fract_x
_atom_site_fract_y
_atom_site_fract_z
_atom_site_type_symbol
_atom_site_attached_hydrogens
Ca 0.00000 -0.02500 0.25000 Ca 0
B 0.18300 0.27500 0.06700 B 0
O-H1 0.00000 0.21700 0.02100 O 1
O-H2 0.26700 0.11700 0.18800 O 1
O-H3 0.23300 0.26700 -0.10400 O 1
O-H4 0.21700 0.47900 0.13300 O 1
Wat5 0.42500 0.19200 0.55800 O 2

loop_
_cod_changelog_entry_id
_cod_changelog_entry_author
_cod_changelog_entry_date
_cod_changelog_entry_text
1
;cod-tools version 3.8.0
Id: cif_guess_AMCSD_atom_types 9574 2023-05-10 09:00:05Z saulius
;
2023-05-10T18:54:18+03:00
;Derived atom types and hydrogen counts
from atom names that follow the AMCSD naming convention
(Wat == water, O-H == hydroxyl).
;

loop_
_cod_related_entry_id
_cod_related_entry_database
_cod_related_entry_code
1 AMCSD 0015534
